data_2212376
loop_
_publ_author_name
' Odoko, Mamiko'
' Okabe, Nobuo'

_publ_section_title (Malonato-\k^2^<i>O</i>,<i>O</i>')(propane-1,3-diamine-\k^2^<i>N</i>,<i>N</i>')palladium(II)
_journal_coeditor_code SJ2210
_journal_issue 2
_journal_name_full 'Acta Crystallographica Section E'
_journal_page_first m631
_journal_page_last m633
_journal_paper_doi 10.1107/S1600536807004199
_journal_volume 63
_journal_year 2007
_chemical_formula_iupac '[Pd (C3 H2 O4) (C3 H10 N2)]'
_chemical_formula_moiety 'C6 H12 N2 O4 Pd'
_chemical_formula_sum 'C6 H12 N2 O4 Pd'
_chemical_formula_weight 282.60
_chemical_name_systematic
;
(Malonato-\k^2^O:O')(propane-1,3-diamine-\k^2^N:N')palladium(II)
;
_space_group_IT_number 2
_symmetry_cell_setting triclinic
_symmetry_space_group_name_Hall '-P 1'
_symmetry_space_group_name_H-M 'P -1'
_cell_angle_alpha 106.93(3)
_cell_angle_beta 90.83(4)
_cell_angle_gamma 95.03(4)
_cell_formula_units_Z 2
_cell_length_a 4.430(5)
_cell_length_b 8.940(10)
_cell_length_c 11.400(10)
_cell_measurement_reflns_used 4173
_cell_measurement_temperature 123
_cell_measurement_theta_max 27.5
_cell_measurement_theta_min 3.4
_cell_volume 429.9(8)
_computing_cell_refinement RAPID-AUTO
_computing_data_collection 'RAPID-AUTO (Rigaku, 1998)'
_computing_data_reduction
;CrystalStructure (Rigaku/MSC, 2005) and
CRYSTALS (Betteridge <i>et al.</i>,  2003)
;
_computing_molecular_graphics 'ORTEP-3 (Farrugia, 1997)'
_computing_publication_material CrystalStructure
_computing_structure_refinement 'SHELXL97 (Sheldrick, 1997)'
_computing_structure_solution 'SIR97 (Altomare <i>et al.</i>,  1999)'
_diffrn_detector_area_resol_mean 10.00
_diffrn_measured_fraction_theta_full 0.9919
_diffrn_measured_fraction_theta_max 0.9919
_diffrn_measurement_device_type 'Rigaku R-AXIS RAPID'
_diffrn_measurement_method \w
_diffrn_radiation_type 'Mo K\a'
_diffrn_radiation_wavelength 0.7107
_diffrn_reflns_av_R_equivalents 0.018
_diffrn_reflns_limit_h_max 5
_diffrn_reflns_limit_h_min -5
_diffrn_reflns_limit_k_max 11
_diffrn_reflns_limit_k_min -11
_diffrn_reflns_limit_l_max 14
_diffrn_reflns_limit_l_min -14
_diffrn_reflns_number 4252
_diffrn_reflns_theta_full 27.48
_diffrn_reflns_theta_max 27.48
_diffrn_standards_number 0
_exptl_absorpt_coefficient_mu 2.143
_exptl_absorpt_correction_T_max 0.898
_exptl_absorpt_correction_T_min 0.574
_exptl_absorpt_correction_type multi-scan
_exptl_absorpt_process_details '(ABSCOR; Higashi, 1995)'
_exptl_crystal_colour colorless
_exptl_crystal_density_diffrn 2.183
_exptl_crystal_density_method 'not measured'
_exptl_crystal_description needle
_exptl_crystal_F_000 280.00
_exptl_crystal_size_max 0.50
_exptl_crystal_size_mid 0.05
_exptl_crystal_size_min 0.05
_refine_diff_density_max 0.46
_refine_diff_density_min -0.89
_refine_ls_extinction_method none
_refine_ls_goodness_of_fit_ref 1.094
_refine_ls_hydrogen_treatment constr
_refine_ls_number_parameters 119
_refine_ls_number_reflns 1958
_refine_ls_R_factor_gt 0.0160
_refine_ls_shift/su_max 0.000
_refine_ls_structure_factor_coef Fsqd
_refine_ls_weighting_details 'w = 1/[\s^2^(Fo^2^)+(0.0242P)^2^+0.1199P] where P=(Fo^2^+2Fc^2^)/3'
_refine_ls_weighting_scheme calc
_refine_ls_wR_factor_ref 0.0430
_reflns_number_gt 1889
_reflns_number_total 1958
_reflns_threshold_expression F^2^>2\s(F^2^)
_cod_data_source_file sj2210.cif
_cod_data_source_block I
_cod_database_code 2212376

loop_
_symmetry_equiv_pos_site_id
_symmetry_equiv_pos_as_xyz
1 +X,+Y,+Z
2 -X,-Y,-Z

loop_
_atom_site_type_symbol
_atom_site_label
_atom_site_fract_x
_atom_site_fract_y
_atom_site_fract_z
_atom_site_U_iso_or_equiv
_atom_site_adp_type
_atom_site_calc_flag
_atom_site_refinement_flags
_atom_site_occupancy
Pd Pd1 0.35023(3) 0.968883(13) 0.244399(10) 0.00850(6) Uani d . 1
O O1 0.1297(3) 1.07758(15) 0.14101(11) 0.0123(2) Uani d . 1
O O2 -0.1441(3) 1.26866(16) 0.13242(12) 0.0194(3) Uani d . 1
O O3 0.1240(3) 1.07096(15) 0.39429(11) 0.0124(2) Uani d . 1
O O4 -0.1469(3) 1.26194(16) 0.49075(12) 0.0188(3) Uani d . 1
N N1 0.5509(3) 0.85836(18) 0.08874(13) 0.0114(3) Uani d . 1
H H1A 0.4403 0.8671 0.0247 0.014 Uiso calc R 1
H H1B 0.7345 0.9101 0.0886 0.014 Uiso calc R 1
N N2 0.5457(4) 0.85110(18) 0.34821(13) 0.0114(3) Uani d . 1
H H2A 0.7290 0.9020 0.3759 0.014 Uiso calc R 1
H H2B 0.4328 0.8572 0.4141 0.014 Uiso calc R 1
C C1 0.5925(4) 0.6901(2) 0.06755(15) 0.0128(3) Uani d . 1
H H1C 0.7029 0.6535 -0.0066 0.015 Uiso calc R 1
H H1D 0.3950 0.6304 0.0548 0.015 Uiso calc R 1
C C2 0.7629(4) 0.6588(2) 0.17344(16) 0.0132(3) Uani d . 1
H H2C 0.8158 0.5514 0.1476 0.016 Uiso calc R 1
H H2D 0.9505 0.7273 0.1918 0.016 Uiso calc R 1
C C3 0.5878(4) 0.6832(2) 0.28991(16) 0.0133(3) Uani d . 1
H H3A 0.3907 0.6234 0.2706 0.016 Uiso calc R 1
H H3B 0.6960 0.6438 0.3475 0.016 Uiso calc R 1
C C6 0.0247(4) 1.2072(2) 0.40964(15) 0.0114(3) Uani d . 1
C C5 0.1312(4) 1.3001(2) 0.32211(15) 0.0130(3) Uani d . 1
H H5A 0.0503 1.4015 0.3460 0.016 Uiso calc R 1
H H5B 0.3508 1.3181 0.3280 0.016 Uiso calc R 1
C C4 0.0279(4) 1.2125(2) 0.18947(15) 0.0119(3) Uani d . 1

loop_
_atom_site_aniso_label
_atom_site_aniso_U_11
_atom_site_aniso_U_22
_atom_site_aniso_U_33
_atom_site_aniso_U_12
_atom_site_aniso_U_13
_atom_site_aniso_U_23
Pd1 0.00930(8) 0.00899(8) 0.00757(8) 0.00094(5) 0.00011(5) 0.00297(5)
O1 0.0155(6) 0.0124(6) 0.0099(6) 0.0037(5) -0.0009(5) 0.0040(5)
O2 0.0255(7) 0.0190(7) 0.0161(6) 0.0079(6) -0.0028(5) 0.0073(5)
O3 0.0147(6) 0.0143(6) 0.0095(6) 0.0032(5) 0.0026(5) 0.0047(5)
O4 0.0221(7) 0.0193(7) 0.0163(7) 0.0067(6) 0.0077(5) 0.0055(5)
N1 0.0131(7) 0.0113(7) 0.0100(7) 0.0017(6) 0.0009(5) 0.0034(5)
N2 0.0132(7) 0.0125(7) 0.0096(7) 0.0024(6) -0.0003(5) 0.0043(5)
C1 0.0162(9) 0.0103(8) 0.0118(8) 0.0022(7) 0.0013(6) 0.0027(6)
C2 0.0122(8) 0.0106(8) 0.0164(9) 0.0028(6) -0.0001(6) 0.0027(6)
C3 0.0160(9) 0.0114(8) 0.0136(8) 0.0017(7) -0.0014(7) 0.0054(6)
C6 0.0120(8) 0.0129(8) 0.0088(8) -0.0004(6) -0.0022(6) 0.0031(6)
C5 0.0160(8) 0.0108(8) 0.0123(8) -0.0001(7) 0.0008(6) 0.0038(6)
C4 0.0129(8) 0.0116(8) 0.0119(8) -0.0002(6) 0.0026(6) 0.0049(6)

loop_
_atom_type_symbol
_atom_type_description
_atom_type_scat_dispersion_real
_atom_type_scat_dispersion_imag
_atom_type_scat_source
C C 0.003 0.002
;
International Tables for Crystallography
(1992, Vol. C, Tables 4.2.6.8 and 6.1.1.4)
;
H H 0.000 0.000
;
International Tables for Crystallography
(1992, Vol. C, Table 6.1.1.4)
;
O O 0.011 0.006
;
International Tables for Crystallography
(1992, Vol. C, Tables 4.2.6.8 and 6.1.1.4)
;
N N 0.006 0.003
;
International Tables for Crystallography
(1992, Vol. C, Tables 4.2.6.8 and 6.1.1.4)
;
Pd Pd -0.999 1.007
;
International Tables for Crystallography
(1992, Vol. C, Tables 4.2.6.8 and 6.1.1.4)
;

loop_
_geom_angle_atom_site_label_1
_geom_angle_atom_site_label_2
_geom_angle_atom_site_label_3
_geom_angle
O1 Pd1 N1 86.42(9)
O1 Pd1 N2 176.25(5)
O3 Pd1 N1 176.18(5)
O3 Pd1 N2 86.67(9)
O3 Pd1 O1 92.08(9)
N1 Pd1 N2 94.60(9)
C4 O1 Pd1 121.31(12)
C6 O3 Pd1 121.25(11)
C1 N1 Pd1 117.27(11)
C1 N1 H1A 108.0
Pd1 N1 H1A 108.0
C1 N1 H1B 108.0
Pd1 N1 H1B 108.0
H1A N1 H1B 107.2
C3 N2 Pd1 117.84(12)
C3 N2 H2A 107.8
Pd1 N2 H2A 107.8
C3 N2 H2B 107.8
Pd1 N2 H2B 107.8
H2A N2 H2B 107.2
N1 C1 C2 113.04(15)
N1 C1 H1C 109.0
C2 C1 H1C 109.0
N1 C1 H1D 109.0
C2 C1 H1D 109.0
H1C C1 H1D 107.8
C3 C2 C1 114.40(16)
C3 C2 H2C 108.7
C1 C2 H2C 108.7
C3 C2 H2D 108.7
C1 C2 H2D 108.7
H2C C2 H2D 107.6
N2 C3 C2 112.16(15)
N2 C3 H3A 109.2
C2 C3 H3A 109.2
N2 C3 H3B 109.2
C2 C3 H3B 109.2
H3A C3 H3B 107.9
O4 C6 O3 122.34(16)
O4 C6 C5 120.12(17)
O3 C6 C5 117.54(16)
C4 C5 C6 111.33(16)
C4 C5 H5A 109.4
C6 C5 H5A 109.4
C4 C5 H5B 109.4
C6 C5 H5B 109.4
H5A C5 H5B 108.0
O2 C4 O1 121.97(17)
O2 C4 C5 120.81(17)
O1 C4 C5 117.22(16)

loop_
_geom_bond_atom_site_label_1
_geom_bond_atom_site_label_2
_geom_bond_distance
Pd1 N1 2.024(2)
Pd1 N2 2.029(2)
Pd1 O1 2.0225(18)
Pd1 O3 2.015(2)
O1 C4 1.296(2)
O2 C4 1.224(2)
O3 C6 1.296(3)
O4 C6 1.223(2)
N1 C1 1.481(3)
N1 H1A 0.9000
N1 H1B 0.9000
N2 C3 1.484(3)
N2 H2A 0.9000
N2 H2B 0.9000
C1 C2 1.521(3)
C1 H1C 0.9700
C1 H1D 0.9700
C2 C3 1.518(3)
C2 H2C 0.9700
C2 H2D 0.9700
C3 H3A 0.9700
C3 H3B 0.9700
C6 C5 1.529(3)
C5 C4 1.529(3)
C5 H5A 0.9700
C5 H5B 0.9700

loop_
_geom_hbond_atom_site_label_D
_geom_hbond_atom_site_label_H
_geom_hbond_atom_site_label_A
_geom_hbond_site_symmetry_A
_geom_hbond_distance_DH
_geom_hbond_distance_HA
_geom_hbond_distance_DA
_geom_hbond_angle_DHA
_geom_hbond_publ_flag
N1 H1A O2 2_575 0.90 2.19 2.956(3) 142.8 yes
N1 H1B O1 1_655 0.90 2.16 3.027(4) 162.5 yes
N2 H2A O3 1_655 0.90 2.18 3.030(4) 158.4 yes
N2 H2B O4 2_576 0.90 2.10 2.894(3) 147.3 yes
C2 H2C O2 1_645 0.97 2.51 3.445(4) 162.9 yes

loop_
_geom_torsion_atom_site_label_1
_geom_torsion_atom_site_label_2
_geom_torsion_atom_site_label_3
_geom_torsion_atom_site_label_4
_geom_torsion
Pd1 N1 C1 C2 -54.76(19)
Pd1 N2 C3 C2 54.82(19)
N1 Pd1 N2 C3 -36.73(14)
N1 C1 C2 C3 69.1(2)
N2 Pd1 N1 C1 36.36(14)
C1 C2 C3 N2 -68.7(2)
O3 Pd1 O1 C4 28.41(13)
N1 Pd1 O1 C4 -155.11(14)
O1 Pd1 O3 C6 -28.80(13)
N2 Pd1 O3 C6 154.75(14)
O1 Pd1 N1 C1 -140.02(13)
O3 Pd1 N2 C3 139.66(14)
Pd1 O3 C6 O4 169.98(13)
Pd1 O3 C6 C5 -10.3(2)
O4 C6 C5 C4 -118.12(19)
O3 C6 C5 C4 62.2(2)
Pd1 O1 C4 O2 -168.81(13)
Pd1 O1 C4 C5 11.1(2)
C6 C5 C4 O2 117.4(2)
C6 C5 C4 O1 -62.5(2)
